data_9011483
loop_
_publ_author_name
'Hesse, K. F.'
'Stumpel, G.'

_publ_section_title
;
 Crystal structure of harstigite, MnCa6Be4[SiO4]2[Si2O7]2(OH)2
;
_journal_name_full 'Zeitschrift fur Kristallographie'
_journal_page_first 143
_journal_page_last 148
_journal_volume 177
_journal_year 1986
_chemical_compound_source 'Harstigen mine, Sweden'
_chemical_formula_sum 'Be4 Ca6 H2 Mn O24 Si6'
_chemical_name_mineral Harstigite
_space_group_IT_number 62
_symmetry_space_group_name_Hall '-P 2c 2n'
_symmetry_space_group_name_H-M 'P n a m'
_cell_angle_alpha 90
_cell_angle_beta 90
_cell_angle_gamma 90
_cell_formula_units_Z 4
_cell_length_a 9.793
_cell_length_b 13.636
_cell_length_c 13.830
_cell_volume 1846.822
_database_code_amcsd 0010962
_exptl_crystal_density_diffrn 3.186
_cod_original_formula_sum 'Ca6 Mn Be4 Si6 O24 H2'
_cod_database_code 9011483

loop_
_space_group_symop_operation_xyz
x,y,z
x,y,1/2-z
-x,-y,1/2+z
1/2-x,1/2+y,1/2+z
1/2+x,1/2-y,1/2-z
1/2+x,1/2-y,z
1/2-x,1/2+y,-z
-x,-y,-z

loop_
_atom_site_aniso_label
_atom_site_aniso_U_11
_atom_site_aniso_U_22
_atom_site_aniso_U_33
_atom_site_aniso_U_12
_atom_site_aniso_U_13
_atom_site_aniso_U_23
Ca1 0.00660 0.00760 0.00930 -0.00040 -0.00120 -0.00130
Ca2 0.00600 0.00940 0.00850 0.00120 0.00060 -0.00200
Ca3 0.00660 0.00740 0.00850 0.00160 -0.00260 -0.00070
Mn 0.00760 0.00810 0.01640 -0.00010 0.00000 0.00000
Be1 0.00950 0.00790 0.00720 0.00210 -0.00090 0.00120
Be2 0.00260 0.00700 0.01920 0.00150 0.00000 0.00000
Be3 0.00780 0.00500 0.00010 0.00020 0.00000 0.00000
Si1 0.00390 0.00450 0.00830 -0.00010 0.00000 0.00000
Si2 0.00200 0.00550 0.00450 -0.00010 0.00000 0.00000
Si3 0.00470 0.00390 0.00730 0.00090 0.00060 0.00120
Si4 0.00350 0.00470 0.00740 0.00020 0.00100 -0.00030
O1 0.00630 0.00670 0.01280 0.00080 0.00110 0.00310
O2 0.00440 0.00710 0.01240 -0.00080 -0.00050 0.00140
O3 0.00540 0.00840 0.00920 -0.00020 0.00170 -0.00280
O4 0.00640 0.01330 0.00550 -0.00290 0.00050 -0.00130
O5 0.00680 0.00550 0.00810 0.00030 -0.00110 -0.00510
O6 0.00310 0.00910 0.01130 0.00000 -0.00020 0.00040
O7 0.00460 0.00610 0.00900 0.00060 0.00040 -0.00040
O8 0.00920 0.00400 0.00650 -0.00110 -0.00030 -0.00110
O9 0.00750 0.00380 0.00750 -0.00130 -0.00210 0.00100
O10 0.00250 0.01370 0.00930 -0.00140 0.00000 0.00000
O11 0.00520 0.00660 0.01090 0.00510 0.00000 0.00000
O12 0.00430 0.00640 0.00870 0.00350 0.00000 0.00000
O13 0.00150 0.00640 0.01200 0.00160 0.00000 0.00000
O-h14 0.01110 0.00860 0.00690 0.00090 0.00000 0.00000
O-H15 0.01050 0.00720 0.01760 0.00750 0.00000 0.00000

loop_
_atom_site_label
_atom_site_fract_x
_atom_site_fract_y
_atom_site_fract_z
_atom_site_U_iso_or_equiv
_atom_site_type_symbol
_atom_site_attached_hydrogens
Ca1 0.99620 0.60830 0.38590 ? Ca 0
Ca2 0.50860 0.31570 0.38760 ? Ca 0
Ca3 0.50040 0.58970 0.39260 ? Ca 0
Mn 0.99930 0.39500 0.25000 ? Mn 0
Be1 0.23810 0.40170 0.41590 ? Be 0
Be2 0.26240 0.53940 0.75000 ? Be 0
Be3 0.26570 0.72840 0.25000 ? Be 0
Si1 0.22810 0.25790 0.25000 ? Si 0
Si2 0.28310 0.51510 0.25000 ? Si 0
Si3 0.21240 0.54980 0.54900 ? Si 0
Si4 0.23250 0.74850 0.45210 ? Si 0
O1 0.15790 0.65900 0.51440 ? O 0
O2 0.39520 0.74170 0.45490 ? O 0
O3 0.17010 0.84590 0.50360 ? O 0
O4 0.16750 0.74000 0.34580 ? O 0
O5 0.13730 0.47460 0.47650 ? O 0
O6 0.15290 0.53080 0.65770 ? O 0
O7 0.37780 0.55040 0.54710 ? O 0
O8 0.16020 0.31650 0.34340 ? O 0
O9 0.34250 0.46060 0.34600 ? O 0
O10 0.11720 0.52390 0.25000 ? O 0
O11 0.15900 0.14850 0.25000 ? O 0
O12 0.39260 0.24760 0.25000 ? O 0
O13 0.35070 0.62450 0.25000 ? O 0
O-h14 0.36660 0.44990 0.75000 ? O 0
O-H15 0.11150 0.31460 0.75000 ? O 1
H 0.17600 0.88300 0.25000 0.08100 H 0

loop_
_cod_changelog_entry_id
_cod_changelog_entry_author
_cod_changelog_entry_date
_cod_changelog_entry_text
1
;cod-tools version 3.8.0
Id: cif_guess_AMCSD_atom_types 9574 2023-05-10 09:00:05Z saulius
;
2023-05-10T18:53:13+03:00
;Derived atom types and hydrogen counts
from atom names that follow the AMCSD naming convention
(Wat == water, O-H == hydroxyl).
;
2
;cod-tools version 3.10.1
Id: cif_fix_AMCSD_aniso_labels 10200 2024-08-01 14:09:44Z saulius
;
2024-08-02T12:21:41+03:00
;Changed the following '_atom_site_aniso_label' values:
'Oh14' -> 'O-h14'
'OH15' -> 'O-H15'
;

loop_
_cod_related_entry_id
_cod_related_entry_database
_cod_related_entry_code
1 AMCSD 0010962
